data_4003305
loop_
_publ_author_name
'Yoshida, Yusuke'
'Inoue, Katsuya'
'Kikuchi, Koichi'
'Kurmoo, Mohamedally'

_publ_section_title
;
 Biomimetic Transformation by a Crystal of a Chiral MnII--CrIII
 Ferrimagnetic Prussian Blue Analogue
;
_journal_issue 19
_journal_name_full 'Chemistry of Materials'
_journal_page_first 7029
_journal_paper_doi 10.1021/acs.chemmater.6b02852
_journal_volume 28
_journal_year 2016
_chemical_absolute_configuration rm
_chemical_formula_sum 'C9 H15 Cr Mn N8 O2'
_chemical_formula_weight 374.23
_space_group_IT_number 19
_space_group_name_Hall 'P 2ac 2ab'
_space_group_name_H-M_alt 'P 21 21 21'
_symmetry_cell_setting orthorhombic
_symmetry_space_group_name_H-M 'P 21 21 21'
_atom_sites_solution_hydrogens geom
_atom_sites_solution_primary direct
_atom_sites_solution_secondary difmap
_audit_creation_method SHELXL-97
_cell_angle_alpha 90.00
_cell_angle_beta 90.00
_cell_angle_gamma 90.00
_cell_formula_units_Z 4
_cell_length_a 7.6420(6)
_cell_length_b 14.5365(12)
_cell_length_c 14.9570(12)
_cell_measurement_reflns_used 827
_cell_measurement_temperature 298
_cell_measurement_theta_max 27.875
_cell_measurement_theta_min 2.722
_cell_volume 1661.5(2)
_computing_cell_refinement 'Bruker SMART'
_computing_data_collection 'Bruker SMART'
_computing_data_reduction 'Bruker SHELXTL'
_computing_molecular_graphics 'Bruker SHELXTL'
_computing_publication_material 'Bruker SHELXTL'
_computing_structure_refinement 'SHELXL-97 (Sheldrick, 1997)'
_computing_structure_solution 'SHELXS-97 (Sheldrick, 1990)'
_diffrn_ambient_temperature 298
_diffrn_detector_area_resol_mean 8.366
_diffrn_measured_fraction_theta_full 0.988
_diffrn_measured_fraction_theta_max 0.901
_diffrn_measurement_device_type 'CCD area detector'
_diffrn_measurement_method 'phi and omega scans'
_diffrn_radiation_monochromator graphite
_diffrn_radiation_source 'fine-focus sealed tube'
_diffrn_radiation_type MoK\a
_diffrn_radiation_wavelength 0.71073
_diffrn_reflns_av_R_equivalents 0.0182
_diffrn_reflns_av_sigmaI/netI 0.0383
_diffrn_reflns_limit_h_max 9
_diffrn_reflns_limit_h_min -10
_diffrn_reflns_limit_k_max 16
_diffrn_reflns_limit_k_min -19
_diffrn_reflns_limit_l_max 17
_diffrn_reflns_limit_l_min -19
_diffrn_reflns_number 5716
_diffrn_reflns_theta_full 25.00
_diffrn_reflns_theta_max 28.29
_diffrn_reflns_theta_min 1.95
_exptl_absorpt_coefficient_mu 1.429
_exptl_absorpt_correction_T_max 1.000000
_exptl_absorpt_correction_T_min 0.826770
_exptl_absorpt_correction_type empirical
_exptl_absorpt_process_details 'SADABS (Sheldrich, G. M. (1996))'
_exptl_crystal_colour green
_exptl_crystal_density_diffrn 1.496
_exptl_crystal_density_method 'not measured'
_exptl_crystal_description needle
_exptl_crystal_F_000 760
_exptl_crystal_size_max 0.5
_exptl_crystal_size_mid 0.2
_exptl_crystal_size_min 0.1
_refine_diff_density_max 0.421
_refine_diff_density_min -0.363
_refine_diff_density_rms 0.061
_refine_ls_abs_structure_details 'Flack H D (1983), Acta Cryst. A39, 876-881'
_refine_ls_abs_structure_Flack -0.01(3)
_refine_ls_extinction_coef 0.0126(7)
_refine_ls_extinction_expression Fc^*^=kFc[1+0.001xFc^2^\l^3^/sin(2\q)]^-1/4^
_refine_ls_extinction_method SHELXL
_refine_ls_goodness_of_fit_ref 0.982
_refine_ls_hydrogen_treatment mixed
_refine_ls_matrix_type full
_refine_ls_number_parameters 205
_refine_ls_number_reflns 3505
_refine_ls_number_restraints 0
_refine_ls_restrained_S_all 0.982
_refine_ls_R_factor_all 0.0387
_refine_ls_R_factor_gt 0.0309
_refine_ls_shift/su_max 0.000
_refine_ls_shift/su_mean 0.000
_refine_ls_structure_factor_coef Fsqd
_refine_ls_weighting_details 'calc w=1/[\s^2^(Fo^2^)+(0.0379P)^2^+0.0000P] where P=(Fo^2^+2Fc^2^)/3'
_refine_ls_weighting_scheme calc
_refine_ls_wR_factor_gt 0.0725
_refine_ls_wR_factor_ref 0.0750
_reflns_number_gt 2944
_reflns_number_total 3505
_reflns_threshold_expression >2sigma(I)
_cod_data_source_file cm6b02852_si_002.cif
_cod_data_source_block 1_Virgin_LTP
_cod_original_sg_symbol_H-M P2(1)2(1)2(1)
_cod_database_code 4003305

loop_
_symmetry_equiv_pos_as_xyz
'x, y, z'
'-x+1/2, -y, z+1/2'
'x+1/2, -y+1/2, -z'
'-x, y+1/2, -z+1/2'

loop_
_atom_site_label
_atom_site_type_symbol
_atom_site_fract_x
_atom_site_fract_y
_atom_site_fract_z
_atom_site_U_iso_or_equiv
_atom_site_adp_type
_atom_site_occupancy
_atom_site_symmetry_multiplicity
_atom_site_calc_flag
_atom_site_refinement_flags
Cr1 Cr 0.50084(11) 0.24392(2) 0.23932(2) 0.02113(11) Uani 1 1 d .
Mn1 Mn -0.00801(5) 0.49348(2) 0.19239(2) 0.02277(11) Uani 1 1 d .
C1 C 0.3048(5) 0.3349(2) 0.2043(2) 0.0263(8) Uani 1 1 d .
N1 N 0.1976(4) 0.38688(19) 0.1873(2) 0.0345(7) Uani 1 1 d .
C2 C 0.6843(4) 0.3357(2) 0.1892(3) 0.0280(8) Uani 1 1 d .
N2 N -0.2151(4) 0.3889(2) 0.16591(19) 0.0361(8) Uani 1 1 d .
C3 C 0.6975(5) 0.1511(2) 0.2711(3) 0.0302(8) Uani 1 1 d .
N3 N 0.1966(4) 0.59795(19) 0.2146(2) 0.0399(8) Uani 1 1 d .
C4 C 0.3168(4) 0.1513(2) 0.2851(3) 0.0269(8) Uani 1 1 d .
N4 N -0.2166(4) 0.5980(2) 0.1919(2) 0.0381(7) Uani 1 1 d .
C5 C 0.4795(6) 0.18146(19) 0.1166(2) 0.0373(8) Uani 1 1 d .
N5 N 0.4698(7) 0.1466(2) 0.0487(2) 0.0744(12) Uani 1 1 d .
C6 C 0.5109(6) 0.31023(17) 0.36185(18) 0.0340(6) Uani 1 1 d .
N6 N 0.5184(6) 0.35085(17) 0.42744(18) 0.0566(8) Uani 1 1 d .
N7 N 0.0650(4) 0.5141(2) 0.5426(2) 0.0631(9) Uani 1 1 d .
H1 H 0.1813 0.5120 0.5404 0.095 Uiso 1 1 calc R
H2 H 0.0305 0.5187 0.5993 0.095 Uiso 1 1 calc R
H3 H 0.0271 0.5627 0.5120 0.095 Uiso 1 1 calc R
N8 N -0.0619(3) 0.47856(16) 0.34392(16) 0.0394(6) Uani 1 1 d .
H4 H -0.0522 0.5354 0.3673 0.047 Uiso 1 1 calc R
H5 H -0.1753 0.4626 0.3491 0.047 Uiso 1 1 calc R
C7 C -0.0082(6) 0.4292(2) 0.50293(19) 0.0544(8) Uani 1 1 d .
H6 H -0.1345 0.4304 0.5093 0.065 Uiso 1 1 calc R
H7 H 0.0351 0.3767 0.5362 0.065 Uiso 1 1 calc R
C8 C 0.0368(4) 0.4163(2) 0.4048(2) 0.0403(8) Uani 1 1 d .
H8 H 0.1620 0.4283 0.3970 0.048 Uiso 1 1 calc R
C9 C 0.0020(7) 0.31589(19) 0.3816(2) 0.0501(7) Uani 1 1 d .
H9 H -0.1180 0.3013 0.3944 0.075 Uiso 1 1 calc R
H10 H 0.0772 0.2772 0.4166 0.075 Uiso 1 1 calc R
H11 H 0.0247 0.3060 0.3192 0.075 Uiso 1 1 calc R
O1 O 0.0510(3) 0.50868(16) 0.04678(14) 0.0375(5) Uani 1 1 d .
H12 H -0.005(7) 0.464(2) 0.020(2) 0.070(12) Uiso 1 1 d .
H13 H 0.028(6) 0.551(2) 0.012(2) 0.059(12) Uiso 1 1 d .
O2 O -0.0129(11) 0.6698(3) 0.4356(3) 0.151(2) Uani 1 1 d .
H14 H 0.007(8) 0.713(3) 0.441(3) 0.088(17) Uiso 1 1 d .

loop_
_atom_site_aniso_label
_atom_site_aniso_U_11
_atom_site_aniso_U_22
_atom_site_aniso_U_33
_atom_site_aniso_U_23
_atom_site_aniso_U_13
_atom_site_aniso_U_12
Cr1 0.01901(18) 0.01627(18) 0.0281(2) 0.00117(15) -0.0004(2) 0.00073(19)
Mn1 0.01973(18) 0.01940(18) 0.0292(2) -0.00074(14) -0.0002(2) -0.0004(2)
C1 0.0244(16) 0.0237(18) 0.0308(18) 0.0037(15) 0.0002(13) 0.0020(11)
N1 0.0318(15) 0.0294(16) 0.0424(16) 0.0050(14) 0.0023(13) 0.0070(11)
C2 0.0275(18) 0.0244(18) 0.0320(18) -0.0038(16) -0.0035(15) -0.0015(12)
N2 0.0321(16) 0.0323(17) 0.0438(19) 0.0022(14) 0.0015(14) -0.0087(11)
C3 0.0261(18) 0.0259(19) 0.0388(19) 0.0013(16) 0.0005(16) 0.0001(13)
N3 0.0324(16) 0.0333(17) 0.054(2) -0.0093(16) -0.0043(15) -0.0100(12)
C4 0.0254(17) 0.0239(18) 0.0315(18) 0.0017(15) -0.0002(14) -0.0008(12)
N4 0.0326(16) 0.0309(16) 0.0510(18) -0.0001(15) 0.0015(14) 0.0087(11)
C5 0.040(2) 0.0305(13) 0.0409(16) -0.0044(12) -0.0035(18) 0.0030(15)
N5 0.107(4) 0.0656(19) 0.0504(18) -0.0217(16) -0.010(2) 0.013(2)
C6 0.0373(17) 0.0287(13) 0.0360(14) -0.0010(12) 0.000(2) 0.0046(17)
N6 0.073(2) 0.0518(15) 0.0450(15) -0.0167(13) -0.002(2) 0.009(2)
N7 0.0592(19) 0.086(2) 0.0444(17) -0.0214(17) -0.0124(14) 0.0089(17)
N8 0.0478(15) 0.0349(14) 0.0355(14) -0.0079(12) -0.0062(12) 0.0055(11)
C7 0.055(2) 0.072(2) 0.0366(16) -0.0014(16) -0.002(2) -0.005(3)
C8 0.035(2) 0.0498(17) 0.0364(15) 0.0033(15) -0.0026(14) -0.0010(13)
C9 0.0553(19) 0.0448(16) 0.0503(18) 0.0064(14) 0.004(2) 0.002(2)
O1 0.0511(13) 0.0319(12) 0.0295(11) 0.0047(11) 0.0013(9) -0.0021(10)
O2 0.251(6) 0.061(2) 0.141(4) -0.038(2) -0.068(5) 0.016(4)

loop_
_atom_type_symbol
_atom_type_description
_atom_type_scat_dispersion_real
_atom_type_scat_dispersion_imag
_atom_type_scat_source
C C 0.0033 0.0016 'International Tables Vol C Tables 4.2.6.8 and 6.1.1.4'
H H 0.0000 0.0000 'International Tables Vol C Tables 4.2.6.8 and 6.1.1.4'
N N 0.0061 0.0033 'International Tables Vol C Tables 4.2.6.8 and 6.1.1.4'
O O 0.0106 0.0060 'International Tables Vol C Tables 4.2.6.8 and 6.1.1.4'
Cr Cr 0.3209 0.6236 'International Tables Vol C Tables 4.2.6.8 and 6.1.1.4'
Mn Mn 0.3368 0.7283 'International Tables Vol C Tables 4.2.6.8 and 6.1.1.4'

loop_
_geom_angle_atom_site_label_1
_geom_angle_atom_site_label_2
_geom_angle_atom_site_label_3
_geom_angle
_geom_angle_site_symmetry_1
C5 Cr1 C4 87.37(15) .
C5 Cr1 C1 89.93(14) .
C4 Cr1 C1 90.45(17) .
C5 Cr1 C6 177.18(19) .
C4 Cr1 C6 92.01(14) .
C1 Cr1 C6 87.33(14) .
C5 Cr1 C3 88.56(15) .
C4 Cr1 C3 89.63(10) .
C1 Cr1 C3 178.49(16) .
C6 Cr1 C3 94.18(15) .
C5 Cr1 C2 90.86(14) .
C4 Cr1 C2 178.20(16) .
C1 Cr1 C2 89.21(10) .
C6 Cr1 C2 89.74(14) .
C3 Cr1 C2 90.66(16) .
N4 Mn1 N3 92.23(9) .
N4 Mn1 N1 177.61(14) .
N3 Mn1 N1 89.07(9) .
N4 Mn1 N2 87.47(9) .
N3 Mn1 N2 178.42(11) .
N1 Mn1 N2 91.17(8) .
N4 Mn1 O1 94.29(10) .
N3 Mn1 O1 86.31(10) .
N1 Mn1 O1 83.79(10) .
N2 Mn1 O1 92.16(10) .
N4 Mn1 N8 86.50(10) .
N3 Mn1 N8 92.47(10) .
N1 Mn1 N8 95.45(10) .
N2 Mn1 N8 89.06(10) .
O1 Mn1 N8 178.57(8) .
N1 C1 Cr1 177.8(4) .
C1 N1 Mn1 165.0(3) .
N2 C2 Cr1 176.2(3) 1_655
C2 N2 Mn1 152.0(3) 1_455
N3 C3 Cr1 177.0(4) 4_645
C3 N3 Mn1 177.8(3) 4_655
N4 C4 Cr1 177.6(4) 4_545
C4 N4 Mn1 162.3(4) 4
N5 C5 Cr1 179.1(4) .
N6 C6 Cr1 176.6(3) .
C7 N7 H1 109.5 .
C7 N7 H2 109.5 .
H1 N7 H2 109.5 .
C7 N7 H3 109.5 .
H1 N7 H3 109.5 .
H2 N7 H3 109.5 .
C8 N8 Mn1 124.45(18) .
C8 N8 H4 106.2 .
Mn1 N8 H4 106.2 .
C8 N8 H5 106.2 .
Mn1 N8 H5 106.2 .
H4 N8 H5 106.4 .
N7 C7 C8 113.9(3) .
N7 C7 H6 108.8 .
C8 C7 H6 108.8 .
N7 C7 H7 108.8 .
C8 C7 H7 108.8 .
H6 C7 H7 107.7 .
N8 C8 C7 113.7(3) .
N8 C8 C9 110.8(3) .
C7 C8 C9 107.4(2) .
N8 C8 H8 108.3 .
C7 C8 H8 108.3 .
C9 C8 H8 108.3 .
C8 C9 H9 109.5 .
C8 C9 H10 109.5 .
H9 C9 H10 109.5 .
C8 C9 H11 109.5 .
H9 C9 H11 109.5 .
H10 C9 H11 109.5 .
Mn1 O1 H12 106(2) .
Mn1 O1 H13 130(2) .
H12 O1 H13 99(3) .

loop_
_geom_bond_atom_site_label_1
_geom_bond_atom_site_label_2
_geom_bond_distance
_geom_bond_site_symmetry_2
Cr1 C5 2.054(3) .
Cr1 C4 2.064(3) .
Cr1 C1 2.067(3) .
Cr1 C6 2.072(3) .
Cr1 C3 2.075(3) .
Cr1 C2 2.076(3) .
Mn1 N4 2.202(3) .
Mn1 N3 2.205(3) .
Mn1 N1 2.208(3) .
Mn1 N2 2.230(3) .
Mn1 O1 2.235(2) .
Mn1 N8 2.314(2) .
C1 N1 1.142(4) .
C2 N2 1.144(4) 1_655
N2 C2 1.144(4) 1_455
C3 N3 1.139(4) 4_645
N3 C3 1.139(4) 4_655
C4 N4 1.142(4) 4_545
N4 C4 1.142(4) 4
C5 N5 1.138(4) .
C6 N6 1.146(3) .
N7 C7 1.479(4) .
N7 H1 0.8900 .
N7 H2 0.8900 .
N7 H3 0.8900 .
N8 C8 1.489(4) .
N8 H4 0.9000 .
N8 H5 0.9000 .
C7 C8 1.519(4) .
C7 H6 0.9700 .
C7 H7 0.9700 .
C8 C9 1.524(4) .
C8 H8 0.9800 .
C9 H9 0.9600 .
C9 H10 0.9600 .
C9 H11 0.9600 .
O1 H12 0.87(4) .
O1 H13 0.82(3) .
O2 H14 0.65(4) .

loop_
_geom_torsion_atom_site_label_1
_geom_torsion_atom_site_label_2
_geom_torsion_atom_site_label_3
_geom_torsion_atom_site_label_4
_geom_torsion
_geom_torsion_site_symmetry_4
C5 Cr1 C1 N1 -170(10) .
C4 Cr1 C1 N1 103(10) .
C6 Cr1 C1 N1 11(10) .
C3 Cr1 C1 N1 -164(7) .
C2 Cr1 C1 N1 -79(10) .
Cr1 C1 N1 Mn1 -25(11) .
N4 Mn1 N1 C1 -163(2) .
N3 Mn1 N1 C1 74.0(13) .
N2 Mn1 N1 C1 -107.6(13) .
O1 Mn1 N1 C1 160.4(13) .
N8 Mn1 N1 C1 -18.4(13) .
C5 Cr1 C2 N2 172(5) 1_655
C4 Cr1 C2 N2 162(4) 1_655
C1 Cr1 C2 N2 82(5) 1_655
C6 Cr1 C2 N2 -5(5) 1_655
C3 Cr1 C2 N2 -99(5) 1_655
N4 Mn1 N2 C2 -92.4(7) 1_455
N3 Mn1 N2 C2 -172(3) 1_455
N1 Mn1 N2 C2 89.6(7) 1_455
O1 Mn1 N2 C2 173.4(7) 1_455
N8 Mn1 N2 C2 -5.8(7) 1_455
C5 Cr1 C3 N3 -14(7) 4_645
C4 Cr1 C3 N3 74(7) 4_645
C1 Cr1 C3 N3 -19(12) 4_645
C6 Cr1 C3 N3 166(7) 4_645
C2 Cr1 C3 N3 -104(7) 4_645
N4 Mn1 N3 C3 102(9) 4_655
N1 Mn1 N3 C3 -80(9) 4_655
N2 Mn1 N3 C3 -179(100) 4_655
O1 Mn1 N3 C3 -164(9) 4_655
N8 Mn1 N3 C3 15(9) 4_655
C5 Cr1 C4 N4 23(9) 4_545
C1 Cr1 C4 N4 113(9) 4_545
C6 Cr1 C4 N4 -159(9) 4_545
C3 Cr1 C4 N4 -65(9) 4_545
C2 Cr1 C4 N4 34(13) 4_545
N3 Mn1 N4 C4 -75.9(11) 4
N1 Mn1 N4 C4 161(2) 4
N2 Mn1 N4 C4 105.6(11) 4
O1 Mn1 N4 C4 -162.4(11) 4
N8 Mn1 N4 C4 16.4(11) 4
C4 Cr1 C5 N5 -122(20) .
C1 Cr1 C5 N5 147(20) .
C6 Cr1 C5 N5 160(18) .
C3 Cr1 C5 N5 -33(20) .
C2 Cr1 C5 N5 58(20) .
C5 Cr1 C6 N6 -73(9) .
C4 Cr1 C6 N6 -150(7) .
C1 Cr1 C6 N6 -60(7) .
C3 Cr1 C6 N6 120(7) .
C2 Cr1 C6 N6 29(7) .
N4 Mn1 N8 C8 -178.1(2) .
N3 Mn1 N8 C8 -86.0(2) .
N1 Mn1 N8 C8 3.3(2) .
N2 Mn1 N8 C8 94.4(2) .
O1 Mn1 N8 C8 -54(3) .
Mn1 N8 C8 C7 172.1(2) .
Mn1 N8 C8 C9 -66.9(3) .
N7 C7 C8 N8 -73.8(4) .
N7 C7 C8 C9 163.3(3) .
